data_4341924
loop_
_publ_author_name
'Sirimanne, Chatu T.'
'Kerrigan, Marissa M.'
'Martin, Philip D.'
'Kanjolia, Ravindra K.'
'Elliott, Simon D.'
'Winter, Charles H.'

_publ_section_title
;
 Reductive Elimination of Hypersilyl Halides from Zinc(II) Complexes.
 Implications for Electropositive Metal Thin Film Growth.
;
_journal_issue 1
_journal_name_full 'Inorganic chemistry'
_journal_page_first 7
_journal_page_last 9
_journal_paper_doi 10.1021/ic502184f
_journal_volume 54
_journal_year 2015
_chemical_formula_sum 'C13 H35 Cl O Si4 Zn'
_chemical_formula_weight 420.59
_chemical_name_systematic
;
 ?
;
_space_group_crystal_system monoclinic
_space_group_IT_number 14
_space_group_name_Hall '-P 2yn'
_space_group_name_H-M_alt 'P 1 21/n 1'
_symmetry_space_group_name_Hall '-P 2yn'
_symmetry_space_group_name_H-M 'P 1 21/n 1'
_atom_sites_solution_hydrogens geom
_audit_creation_method SHELXL-2013
_cell_angle_alpha 90
_cell_angle_beta 104.573(4)
_cell_angle_gamma 90
_cell_formula_units_Z 4
_cell_length_a 9.6739(9)
_cell_length_b 20.572(2)
_cell_length_c 12.7134(13)
_cell_measurement_temperature 100(2)
_cell_volume 2448.7(4)
_computing_structure_refinement 'SHELXL-2013 (Sheldrick, 2013)'
_diffrn_ambient_temperature 100(2)
_diffrn_measured_fraction_theta_full 0.994
_diffrn_measured_fraction_theta_max 0.979
_diffrn_radiation_type MoK\a
_diffrn_radiation_wavelength 0.71073
_diffrn_reflns_av_R_equivalents 0.0534
_diffrn_reflns_av_unetI/netI 0.0293
_diffrn_reflns_Laue_measured_fraction_full 0.994
_diffrn_reflns_Laue_measured_fraction_max 0.979
_diffrn_reflns_limit_h_max 11
_diffrn_reflns_limit_h_min -12
_diffrn_reflns_limit_k_max 25
_diffrn_reflns_limit_k_min -25
_diffrn_reflns_limit_l_max 15
_diffrn_reflns_limit_l_min -14
_diffrn_reflns_number 55220
_diffrn_reflns_point_group_measured_fraction_full 0.994
_diffrn_reflns_point_group_measured_fraction_max 0.979
_diffrn_reflns_theta_full 25.242
_diffrn_reflns_theta_max 26.571
_diffrn_reflns_theta_min 1.929
_exptl_absorpt_coefficient_mu 1.304
_exptl_crystal_density_diffrn 1.141
_exptl_crystal_F_000 896
_refine_diff_density_max 1.057
_refine_diff_density_min -0.441
_refine_diff_density_rms 0.110
_refine_ls_extinction_method none
_refine_ls_goodness_of_fit_ref 1.824
_refine_ls_hydrogen_treatment constr
_refine_ls_matrix_type full
_refine_ls_number_parameters 189
_refine_ls_number_reflns 5022
_refine_ls_number_restraints 0
_refine_ls_restrained_S_all 1.824
_refine_ls_R_factor_all 0.1032
_refine_ls_R_factor_gt 0.0776
_refine_ls_shift/su_max 0.000
_refine_ls_shift/su_mean 0.000
_refine_ls_structure_factor_coef Fsqd
_refine_ls_weighting_details
;
 w=1/[\s^2^(Fo^2^)+(0.1000P)^2^]
 where P=(Fo^2^+2Fc^2^)/3
;
_refine_ls_weighting_scheme calc
_refine_ls_wR_factor_gt 0.2390
_refine_ls_wR_factor_ref 0.2550
_reflns_Friedel_coverage 0.000
_reflns_number_gt 3760
_reflns_number_total 5022
_reflns_threshold_expression 'I > 2\s(I)'
_cod_data_source_file ic502184f_si_002.cif
_cod_data_source_block cs7_p21ovrn_m
_cod_depositor_comments 'Adding full bibliography for 4341924--4341926.cif.'
_cod_database_code 4341924
_shelx_space_group_comment
;
The symmetry employed for this shelxl refinement is uniquely defined
by the following loop, which should always be used as a source of
symmetry information in preference to the above space-group names.
They are only intended as comments.
;
_shelxl_version_number 2013-2

loop_
_space_group_symop_operation_xyz
'x, y, z'
'-x+1/2, y+1/2, -z+1/2'
'-x, -y, -z'
'x-1/2, -y-1/2, z-1/2'

loop_
_atom_site_label
_atom_site_type_symbol
_atom_site_fract_x
_atom_site_fract_y
_atom_site_fract_z
_atom_site_U_iso_or_equiv
_atom_site_adp_type
_atom_site_occupancy
_atom_site_site_symmetry_order
_atom_site_calc_flag
_atom_site_refinement_flags_posn
_atom_site_refinement_flags_adp
O1 O 0.2139(5) 0.0875(2) -0.0329(4) 0.0854(13) Uani 1 1 d . .
Zn1 Zn 0.08260(6) 0.06312(3) 0.07023(5) 0.0508(3) Uani 1 1 d . .
Cl1 Cl -0.13517(15) 0.05210(5) -0.06819(11) 0.0542(4) Uani 1 1 d . .
Si1 Si 0.2512(3) 0.06095(10) 0.37344(16) 0.0839(6) Uani 1 1 d . .
C9 C -0.1106(10) 0.1739(5) 0.3976(7) 0.115(3) Uani 1 1 d . .
Si2 Si 0.11296(14) 0.12283(7) 0.23174(11) 0.0471(4) Uani 1 1 d . .
Si3 Si -0.11360(18) 0.13996(9) 0.25919(15) 0.0701(5) Uani 1 1 d . .
Si4 Si 0.21788(19) 0.22419(8) 0.22137(16) 0.0704(5) Uani 1 1 d . .
C11 C 0.2021(14) 0.2772(5) 0.3379(10) 0.162(6) Uani 1 1 d . .
H11A H 0.2921 0.3006 0.3661 0.243 Uiso 1 1 calc R U
H11B H 0.1816 0.2501 0.3956 0.243 Uiso 1 1 calc R U
H11C H 0.1245 0.3085 0.3129 0.243 Uiso 1 1 calc R U
C2 C 0.1565(13) -0.0166(5) 0.3893(9) 0.154(4) Uani 1 1 d . .
H2 H 0.1748 -0.0275 0.4666 0.231 Uiso 1 1 calc R U
H1 H 0.1917 -0.0517 0.3509 0.231 Uiso 1 1 calc R U
H3 H 0.0536 -0.0110 0.3587 0.231 Uiso 1 1 calc R U
C3 C 0.2861(13) 0.1045(5) 0.5064(7) 0.146(4) Uani 1 1 d . .
H4 H 0.3610 0.0817 0.5600 0.219 Uiso 1 1 calc R U
H6 H 0.1984 0.1056 0.5316 0.219 Uiso 1 1 calc R U
H5 H 0.3171 0.1490 0.4973 0.219 Uiso 1 1 calc R U
C4 C 0.4237(12) 0.0389(8) 0.3414(9) 0.205(7) Uani 1 1 d . .
H7 H 0.4646 0.0006 0.3839 0.307 Uiso 1 1 calc R U
H9 H 0.4906 0.0754 0.3598 0.307 Uiso 1 1 calc R U
H8 H 0.4064 0.0291 0.2637 0.307 Uiso 1 1 calc R U
C5 C -0.2158(12) 0.0634(5) 0.2424(12) 0.163(6) Uani 1 1 d . .
H12 H -0.1686 0.0325 0.2987 0.244 Uiso 1 1 calc R U
H11 H -0.2203 0.0451 0.1705 0.244 Uiso 1 1 calc R U
H10 H -0.3128 0.0720 0.2493 0.244 Uiso 1 1 calc R U
C6 C -0.2125(9) 0.1996(5) 0.1572(8) 0.127(4) Uani 1 1 d . .
H13 H -0.1480 0.2348 0.1488 0.190 Uiso 1 1 calc R U
H14 H -0.2927 0.2175 0.1820 0.190 Uiso 1 1 calc R U
H15 H -0.2487 0.1777 0.0872 0.190 Uiso 1 1 calc R U
C7 C 0.1330(15) 0.2641(5) 0.0877(10) 0.166(5) Uani 1 1 d . .
H17 H 0.1880 0.3028 0.0788 0.249 Uiso 1 1 calc R U
H16 H 0.0349 0.2769 0.0864 0.249 Uiso 1 1 calc R U
H18 H 0.1317 0.2336 0.0284 0.249 Uiso 1 1 calc R U
C8 C 0.4129(9) 0.2177(5) 0.2313(13) 0.163(5) Uani 1 1 d . .
H19 H 0.4602 0.1958 0.2993 0.245 Uiso 1 1 calc R U
H21 H 0.4533 0.2613 0.2301 0.245 Uiso 1 1 calc R U
H20 H 0.4277 0.1924 0.1696 0.245 Uiso 1 1 calc R U
C1T1 C 0.3619(10) 0.0746(5) -0.0031(8) 0.111(3) Uani 1 1 d . .
H1T1 H 0.3794 0.0271 0.0022 0.133 Uiso 1 1 calc R U
H1T2 H 0.4067 0.0945 0.0682 0.133 Uiso 1 1 calc R U
C2T1 C 0.4206(13) 0.1024(8) -0.0869(13) 0.194(8) Uani 1 1 d . .
H2T1 H 0.4818 0.1401 -0.0574 0.233 Uiso 1 1 calc R U
H2T2 H 0.4803 0.0697 -0.1121 0.233 Uiso 1 1 calc R U
C3T1 C 0.3156(16) 0.1211(6) -0.1690(9) 0.153(5) Uani 1 1 d . .
H3T1 H 0.3075 0.0915 -0.2316 0.184 Uiso 1 1 calc R U
H3T2 H 0.3339 0.1656 -0.1920 0.184 Uiso 1 1 calc R U
C4T1 C 0.1793(12) 0.1199(5) -0.1315(7) 0.128(3) Uani 1 1 d . .
H4T1 H 0.1463 0.1646 -0.1224 0.153 Uiso 1 1 calc R U
H4T2 H 0.1029 0.0966 -0.1846 0.153 Uiso 1 1 calc R U

loop_
_atom_site_aniso_label
_atom_site_aniso_U_11
_atom_site_aniso_U_22
_atom_site_aniso_U_33
_atom_site_aniso_U_23
_atom_site_aniso_U_13
_atom_site_aniso_U_12
O1 0.091(4) 0.103(3) 0.077(3) 0.015(3) 0.049(3) 0.007(3)
Zn1 0.0540(4) 0.0500(4) 0.0507(4) -0.0060(2) 0.0177(3) 0.0016(2)
Cl1 0.0567(8) 0.0385(6) 0.0580(8) -0.0071(5) -0.0033(6) 0.0138(5)
Si1 0.0934(15) 0.0962(15) 0.0578(11) 0.0124(9) 0.0111(10) 0.0278(10)
C9 0.151(8) 0.121(7) 0.101(6) -0.014(5) 0.085(6) 0.017(6)
Si2 0.0439(8) 0.0525(8) 0.0468(8) -0.0053(6) 0.0148(6) 0.0007(6)
Si3 0.0605(10) 0.0805(12) 0.0806(12) -0.0154(9) 0.0390(9) -0.0051(8)
Si4 0.0625(10) 0.0640(10) 0.0901(13) -0.0204(9) 0.0293(9) -0.0180(8)
C11 0.220(13) 0.113(7) 0.194(12) -0.087(8) 0.129(11) -0.078(8)
C2 0.218(13) 0.117(8) 0.115(8) 0.047(6) 0.018(8) 0.002(8)
C3 0.193(12) 0.155(9) 0.063(5) -0.008(5) -0.017(6) 0.047(8)
C4 0.113(9) 0.367(18) 0.136(10) 0.091(12) 0.037(8) 0.131(11)
C5 0.125(8) 0.147(9) 0.263(15) -0.064(8) 0.134(10) -0.062(6)
C6 0.079(5) 0.184(10) 0.122(8) 0.031(7) 0.035(5) 0.057(6)
C7 0.212(13) 0.117(8) 0.167(11) 0.059(7) 0.042(10) -0.045(8)
C8 0.079(6) 0.138(8) 0.291(17) -0.048(9) 0.081(8) -0.035(5)
C1T1 0.086(6) 0.143(8) 0.112(7) 0.006(5) 0.044(5) -0.012(5)
C2T1 0.132(11) 0.232(16) 0.249(19) 0.117(15) 0.106(12) 0.000(9)
C3T1 0.206(13) 0.162(10) 0.118(9) 0.020(7) 0.091(9) -0.070(10)
C4T1 0.164(9) 0.141(8) 0.094(6) 0.047(6) 0.061(6) 0.012(6)

loop_
_atom_type_symbol
_atom_type_description
_atom_type_scat_dispersion_real
_atom_type_scat_dispersion_imag
_atom_type_scat_source
C C 0.0033 0.0016 'International Tables Vol C Tables 4.2.6.8 and 6.1.1.4'
H H 0.0000 0.0000 'International Tables Vol C Tables 4.2.6.8 and 6.1.1.4'
Si Si 0.0817 0.0704 'International Tables Vol C Tables 4.2.6.8 and 6.1.1.4'
Cl Cl 0.1484 0.1585 'International Tables Vol C Tables 4.2.6.8 and 6.1.1.4'
Zn Zn 0.2839 1.4301 'International Tables Vol C Tables 4.2.6.8 and 6.1.1.4'
O O 0.0106 0.0060 'International Tables Vol C Tables 4.2.6.8 and 6.1.1.4'

loop_
_geom_angle_atom_site_label_1
_geom_angle_atom_site_label_2
_geom_angle_atom_site_label_3
_geom_angle
_geom_angle_site_symmetry_3
C4T1 O1 C1T1 109.4(6) .
C4T1 O1 Zn1 129.3(6) .
C1T1 O1 Zn1 121.2(5) .
O1 Zn1 Si2 117.31(15) .
O1 Zn1 Cl1 97.01(15) .
Si2 Zn1 Cl1 125.91(5) .
O1 Zn1 Cl1 93.72(14) 3
Si2 Zn1 Cl1 122.71(5) 3
Cl1 Zn1 Cl1 92.73(4) 3
Zn1 Cl1 Zn1 87.26(4) 3
C3 Si1 C4 110.2(6) .
C3 Si1 C2 107.0(5) .
C4 Si1 C2 107.7(6) .
C3 Si1 Si2 112.0(3) .
C4 Si1 Si2 109.5(3) .
C2 Si1 Si2 110.3(3) .
Si3 Si2 Si1 110.18(10) .
Si3 Si2 Si4 108.15(8) .
Si1 Si2 Si4 110.95(10) .
Si3 Si2 Zn1 107.14(7) .
Si1 Si2 Zn1 108.14(8) .
Si4 Si2 Zn1 112.21(7) .
C5 Si3 C6 108.4(6) .
C5 Si3 C9 107.8(5) .
C6 Si3 C9 106.8(5) .
C5 Si3 Si2 110.5(3) .
C6 Si3 Si2 109.4(3) .
C9 Si3 Si2 113.7(3) .
C8 Si4 C11 105.7(6) .
C8 Si4 C7 107.3(7) .
C11 Si4 C7 110.8(6) .
C8 Si4 Si2 112.2(3) .
C11 Si4 Si2 110.6(3) .
C7 Si4 Si2 110.1(3) .
Si4 C11 H11A 109.5 .
Si4 C11 H11B 109.5 .
H11A C11 H11B 109.5 .
Si4 C11 H11C 109.5 .
H11A C11 H11C 109.5 .
H11B C11 H11C 109.5 .
Si1 C2 H2 109.5 .
Si1 C2 H1 109.5 .
H2 C2 H1 109.5 .
Si1 C2 H3 109.5 .
H2 C2 H3 109.5 .
H1 C2 H3 109.5 .
Si1 C3 H4 109.5 .
Si1 C3 H6 109.5 .
H4 C3 H6 109.5 .
Si1 C3 H5 109.5 .
H4 C3 H5 109.5 .
H6 C3 H5 109.5 .
Si1 C4 H7 109.5 .
Si1 C4 H9 109.5 .
H7 C4 H9 109.5 .
Si1 C4 H8 109.5 .
H7 C4 H8 109.5 .
H9 C4 H8 109.5 .
Si3 C5 H12 109.5 .
Si3 C5 H11 109.5 .
H12 C5 H11 109.5 .
Si3 C5 H10 109.5 .
H12 C5 H10 109.5 .
H11 C5 H10 109.5 .
Si3 C6 H13 109.5 .
Si3 C6 H14 109.5 .
H13 C6 H14 109.5 .
Si3 C6 H15 109.5 .
H13 C6 H15 109.5 .
H14 C6 H15 109.5 .
Si4 C7 H17 109.5 .
Si4 C7 H16 109.5 .
H17 C7 H16 109.5 .
Si4 C7 H18 109.5 .
H17 C7 H18 109.5 .
H16 C7 H18 109.5 .
Si4 C8 H19 109.5 .
Si4 C8 H21 109.5 .
H19 C8 H21 109.5 .
Si4 C8 H20 109.5 .
H19 C8 H20 109.5 .
H21 C8 H20 109.5 .
O1 C1T1 C2T1 106.7(9) .
O1 C1T1 H1T1 110.4 .
C2T1 C1T1 H1T1 110.4 .
O1 C1T1 H1T2 110.4 .
C2T1 C1T1 H1T2 110.4 .
H1T1 C1T1 H1T2 108.6 .
C3T1 C2T1 C1T1 109.4(10) .
C3T1 C2T1 H2T1 109.8 .
C1T1 C2T1 H2T1 109.8 .
C3T1 C2T1 H2T2 109.8 .
C1T1 C2T1 H2T2 109.8 .
H2T1 C2T1 H2T2 108.2 .
C2T1 C3T1 C4T1 107.7(9) .
C2T1 C3T1 H3T1 110.2 .
C4T1 C3T1 H3T1 110.2 .
C2T1 C3T1 H3T2 110.2 .
C4T1 C3T1 H3T2 110.2 .
H3T1 C3T1 H3T2 108.5 .
O1 C4T1 C3T1 105.2(9) .
O1 C4T1 H4T1 110.7 .
C3T1 C4T1 H4T1 110.7 .
O1 C4T1 H4T2 110.7 .
C3T1 C4T1 H4T2 110.7 .
H4T1 C4T1 H4T2 108.8 .

loop_
_geom_bond_atom_site_label_1
_geom_bond_atom_site_label_2
_geom_bond_distance
_geom_bond_site_symmetry_2
O1 C4T1 1.384(9) .
O1 C1T1 1.411(10) .
O1 Zn1 2.103(4) .
Zn1 Si2 2.3469(14) .
Zn1 Cl1 2.3918(13) .
Zn1 Cl1 2.4256(12) 3
Cl1 Zn1 2.4256(12) 3
Si1 C3 1.867(9) .
Si1 C4 1.870(10) .
Si1 C2 1.875(10) .
Si1 Si2 2.333(2) .
C9 Si3 1.886(8) .
Si2 Si3 2.331(2) .
Si2 Si4 2.337(2) .
Si3 C5 1.843(8) .
Si3 C6 1.864(9) .
Si4 C8 1.864(9) .
Si4 C11 1.877(9) .
Si4 C7 1.880(11) .
C11 H11A 0.9800 .
C11 H11B 0.9800 .
C11 H11C 0.9800 .
C2 H2 0.9800 .
C2 H1 0.9800 .
C2 H3 0.9800 .
C3 H4 0.9800 .
C3 H6 0.9800 .
C3 H5 0.9800 .
C4 H7 0.9800 .
C4 H9 0.9800 .
C4 H8 0.9800 .
C5 H12 0.9800 .
C5 H11 0.9800 .
C5 H10 0.9800 .
C6 H13 0.9800 .
C6 H14 0.9800 .
C6 H15 0.9800 .
C7 H17 0.9800 .
C7 H16 0.9800 .
C7 H18 0.9800 .
C8 H19 0.9800 .
C8 H21 0.9800 .
C8 H20 0.9800 .
C1T1 C2T1 1.446(13) .
C1T1 H1T1 0.9900 .
C1T1 H1T2 0.9900 .
C2T1 C3T1 1.319(16) .
C2T1 H2T1 0.9900 .
C2T1 H2T2 0.9900 .
C3T1 C4T1 1.511(15) .
C3T1 H3T1 0.9900 .
C3T1 H3T2 0.9900 .
C4T1 H4T1 0.9900 .
C4T1 H4T2 0.9900 .

loop_
_geom_torsion_atom_site_label_1
_geom_torsion_atom_site_label_2
_geom_torsion_atom_site_label_3
_geom_torsion_atom_site_label_4
_geom_torsion
C4T1 O1 C1T1 C2T1 1.7(12)
Zn1 O1 C1T1 C2T1 -175.0(9)
O1 C1T1 C2T1 C3T1 -9.3(18)
C1T1 C2T1 C3T1 C4T1 12.6(18)
C1T1 O1 C4T1 C3T1 5.5(11)
Zn1 O1 C4T1 C3T1 -178.2(6)
C2T1 C3T1 C4T1 O1 -11.4(15)
